data_7035014
loop_
_publ_author_name
'Isaia, Francesco'
'Aragoni, Maria Carla'
'Arca, Massimiliano'
'Bettoschi, Alexandre'
'Caltagirone, Claudia'
'Castellano, Carlo'
'Demartin, Francesco'
'Lippolis, Vito'
'Pivetta, Tiziana'
'Valletta, Elisa'

_publ_section_title
;
 Zinc(ii)-methimazole complexes: synthesis and reactivity.
;
_journal_issue 21
_journal_name_full 'Dalton transactions (Cambridge, England : 2003)'
_journal_page_first 9805
_journal_page_last 9814
_journal_paper_doi 10.1039/c5dt00917k
_journal_volume 44
_journal_year 2015
_chemical_formula_sum 'C10 H16 I2 N4 S2 Zn'
_chemical_formula_weight 575.56
_chemical_name_systematic
;
 ?
;
_space_group_IT_number 2
_symmetry_cell_setting triclinic
_symmetry_space_group_name_Hall '-P 1'
_symmetry_space_group_name_H-M 'P -1'
_atom_sites_solution_hydrogens geom
_atom_sites_solution_primary direct
_atom_sites_solution_secondary difmap
_audit_creation_method SHELXL-97
_audit_update_record
;
2015-02-25 deposited with the CCDC.
2015-04-21 downloaded from the CCDC.
;
_cell_angle_alpha 88.66(2)
_cell_angle_beta 86.89(2)
_cell_angle_gamma 71.16(2)
_cell_formula_units_Z 2
_cell_length_a 8.9185(11)
_cell_length_b 9.1511(11)
_cell_length_c 11.8137(15)
_cell_measurement_reflns_used 6249
_cell_measurement_temperature 294(2)
_cell_measurement_theta_max 31.11
_cell_measurement_theta_min 2.42
_cell_volume 911.1(2)
_computing_structure_refinement 'SHELXL-97 (Sheldrick, 1997)'
_diffrn_ambient_temperature 294(2)
_diffrn_measured_fraction_theta_full 0.890
_diffrn_measured_fraction_theta_max 0.890
_diffrn_measurement_device_type 'APEX II CCD diffractometer'
_diffrn_measurement_method 'omega scan'
_diffrn_radiation_monochromator graphite
_diffrn_radiation_source 'fine-focus sealed tube'
_diffrn_radiation_type MoK\a
_diffrn_radiation_wavelength 0.71073
_diffrn_reflns_av_R_equivalents 0.0162
_diffrn_reflns_av_sigmaI/netI 0.0207
_diffrn_reflns_limit_h_max 12
_diffrn_reflns_limit_h_min -12
_diffrn_reflns_limit_k_max 13
_diffrn_reflns_limit_k_min -13
_diffrn_reflns_limit_l_max 17
_diffrn_reflns_limit_l_min -17
_diffrn_reflns_number 9676
_diffrn_reflns_theta_full 31.67
_diffrn_reflns_theta_max 31.67
_diffrn_reflns_theta_min 2.35
_exptl_absorpt_coefficient_mu 4.958
_exptl_absorpt_correction_T_max 1.000
_exptl_absorpt_correction_T_min 0.661
_exptl_absorpt_correction_type empirical
_exptl_absorpt_process_details SADABS
_exptl_crystal_colour colorless
_exptl_crystal_density_diffrn 2.098
_exptl_crystal_density_method 'not measured'
_exptl_crystal_description pseudoprism
_exptl_crystal_F_000 544
_exptl_crystal_size_max 0.15
_exptl_crystal_size_mid 0.12
_exptl_crystal_size_min 0.09
_refine_diff_density_max 0.888
_refine_diff_density_min -0.661
_refine_diff_density_rms 0.079
_refine_ls_extinction_method none
_refine_ls_goodness_of_fit_ref 1.050
_refine_ls_hydrogen_treatment riding
_refine_ls_matrix_type full
_refine_ls_number_parameters 172
_refine_ls_number_reflns 5494
_refine_ls_number_restraints 0
_refine_ls_restrained_S_all 1.050
_refine_ls_R_factor_all 0.0324
_refine_ls_R_factor_gt 0.0245
_refine_ls_shift/su_max 0.017
_refine_ls_shift/su_mean 0.004
_refine_ls_structure_factor_coef Fsqd
_refine_ls_weighting_details 'calc w=1/[\s^2^(Fo^2^)+(0.0382P)^2^+0.0710P] where P=(Fo^2^+2Fc^2^)/3'
_refine_ls_weighting_scheme calc
_refine_ls_wR_factor_gt 0.0669
_refine_ls_wR_factor_ref 0.0702
_reflns_number_gt 4482
_reflns_number_total 5494
_reflns_threshold_expression >2sigma(I)
_cod_data_source_file c5dt00917k2.cif
_cod_data_source_block Zn(MeImSMe)2I2
_cod_depositor_comments 'Adding full bibliography for 7035013--7035014.cif.'
_cod_original_cell_volume 911.15(19)
_cod_original_sg_symbol_H-M P-1
_cod_database_code 7035014

loop_
_symmetry_equiv_pos_as_xyz
'x, y, z'
'-x, -y, -z'

loop_
_atom_site_label
_atom_site_type_symbol
_atom_site_fract_x
_atom_site_fract_y
_atom_site_fract_z
_atom_site_U_iso_or_equiv
_atom_site_adp_type
_atom_site_occupancy
_atom_site_symmetry_multiplicity
_atom_site_calc_flag
_atom_site_refinement_flags
C1 C 0.1261(3) 0.3984(3) 0.8530(2) 0.0401(5) Uani 1 1 d .
C2 C 0.0565(3) 0.2513(3) 0.9764(2) 0.0454(5) Uani 1 1 d .
H2 H 0.0049 0.1873 1.0110 0.054 Uiso 1 1 calc R
C3 C 0.1709(3) 0.2960(3) 1.0228(2) 0.0519(6) Uani 1 1 d .
H3 H 0.2123 0.2680 1.0937 0.062 Uiso 1 1 calc R
C4 C 0.3299(4) 0.4668(4) 0.9600(3) 0.0685(9) Uani 1 1 d .
H4A H 0.4336 0.3987 0.9377 0.089 Uiso 1 1 calc R
H4B H 0.3278 0.4944 1.0381 0.089 Uiso 1 1 calc R
H4C H 0.3056 0.5584 0.9137 0.089 Uiso 1 1 calc R
C5 C 0.3181(4) 0.3811(5) 0.6616(3) 0.0763(10) Uani 1 1 d .
H5A H 0.4005 0.3491 0.7147 0.099 Uiso 1 1 calc R
H5B H 0.3505 0.4360 0.5999 0.099 Uiso 1 1 calc R
H5C H 0.2986 0.2919 0.6329 0.099 Uiso 1 1 calc R
C6 C 0.1435(3) 0.0373(3) 0.6349(2) 0.0418(5) Uani 1 1 d .
C7 C 0.0345(3) 0.2223(3) 0.5188(2) 0.0530(6) Uani 1 1 d .
H7 H -0.0323 0.3144 0.4899 0.064 Uiso 1 1 calc R
C8 C 0.1503(4) 0.1183(4) 0.4595(2) 0.0622(8) Uani 1 1 d .
H8 H 0.1789 0.1252 0.3832 0.075 Uiso 1 1 calc R
C9 C 0.3488(4) -0.1394(5) 0.5020(4) 0.0844(11) Uani 1 1 d .
H9A H 0.3398 -0.1678 0.4255 0.110 Uiso 1 1 calc R
H9B H 0.3441 -0.2215 0.5526 0.110 Uiso 1 1 calc R
H9C H 0.4481 -0.1210 0.5081 0.110 Uiso 1 1 calc R
C10 C 0.3620(4) -0.0440(4) 0.7992(3) 0.0751(9) Uani 1 1 d .
H10A H 0.4436 -0.0743 0.7398 0.098 Uiso 1 1 calc R
H10B H 0.3979 -0.1028 0.8665 0.098 Uiso 1 1 calc R
H10C H 0.3381 0.0640 0.8145 0.098 Uiso 1 1 calc R
N1 N 0.0294(2) 0.3158(2) 0.87021(16) 0.0371(4) Uani 1 1 d .
N2 N 0.2127(2) 0.3894(2) 0.94541(18) 0.0459(5) Uani 1 1 d .
N3 N 0.0290(2) 0.1727(2) 0.62850(16) 0.0406(4) Uani 1 1 d .
N4 N 0.2191(3) 0.0003(3) 0.5316(2) 0.0545(5) Uani 1 1 d .
S1 S 0.13859(10) 0.50584(9) 0.73164(7) 0.0643(2) Uani 1 1 d .
S2 S 0.18632(10) -0.07906(9) 0.75551(8) 0.0647(2) Uani 1 1 d .
Zn Zn -0.11969(3) 0.28381(3) 0.75797(2) 0.03656(7) Uani 1 1 d .
I1 I -0.27998(2) 0.11851(2) 0.850136(15) 0.05273(6) Uani 1 1 d .
I2 I -0.31139(2) 0.54021(2) 0.683270(16) 0.05494(6) Uani 1 1 d .

loop_
_atom_site_aniso_label
_atom_site_aniso_U_11
_atom_site_aniso_U_22
_atom_site_aniso_U_33
_atom_site_aniso_U_23
_atom_site_aniso_U_13
_atom_site_aniso_U_12
C1 0.0361(11) 0.0330(11) 0.0486(12) -0.0057(9) -0.0041(9) -0.0068(9)
C2 0.0482(13) 0.0453(13) 0.0403(11) 0.0030(10) -0.0069(10) -0.0112(11)
C3 0.0524(14) 0.0563(15) 0.0411(12) -0.0043(11) -0.0116(11) -0.0074(12)
C4 0.0498(16) 0.078(2) 0.085(2) -0.0332(18) -0.0056(15) -0.0282(15)
C5 0.0614(19) 0.117(3) 0.0572(18) 0.0026(19) 0.0040(14) -0.039(2)
C6 0.0404(11) 0.0371(11) 0.0483(12) -0.0068(9) -0.0024(9) -0.0126(9)
C7 0.0590(16) 0.0558(16) 0.0409(12) 0.0013(11) -0.0045(11) -0.0138(13)
C8 0.0625(18) 0.084(2) 0.0398(13) -0.0082(14) 0.0008(12) -0.0234(16)
C9 0.061(2) 0.083(2) 0.092(3) -0.043(2) 0.0063(18) 0.0020(18)
C10 0.0630(19) 0.079(2) 0.070(2) -0.0006(17) -0.0153(16) -0.0018(17)
N1 0.0377(9) 0.0340(9) 0.0388(9) -0.0019(7) -0.0060(7) -0.0099(8)
N2 0.0368(10) 0.0465(11) 0.0531(11) -0.0160(9) -0.0059(8) -0.0099(9)
N3 0.0438(10) 0.0388(10) 0.0398(9) -0.0031(8) -0.0029(8) -0.0137(8)
N4 0.0466(12) 0.0560(13) 0.0586(13) -0.0219(11) 0.0038(10) -0.0126(10)
S1 0.0610(4) 0.0576(4) 0.0773(5) 0.0239(4) -0.0085(4) -0.0241(4)
S2 0.0606(4) 0.0464(4) 0.0815(5) 0.0189(4) -0.0037(4) -0.0109(3)
Zn 0.03635(13) 0.03523(13) 0.03672(13) -0.00058(10) -0.00512(10) -0.00907(10)
I1 0.05231(11) 0.05132(11) 0.05807(11) 0.00592(8) -0.00025(8) -0.02239(8)
I2 0.05265(11) 0.04338(10) 0.06189(11) 0.00886(8) -0.01701(8) -0.00427(7)

loop_
_atom_type_symbol
_atom_type_description
_atom_type_scat_dispersion_real
_atom_type_scat_dispersion_imag
_atom_type_scat_source
C C 0.0033 0.0016 'International Tables Vol C Tables 4.2.6.8 and 6.1.1.4'
H H 0.0000 0.0000 'International Tables Vol C Tables 4.2.6.8 and 6.1.1.4'
N N 0.0061 0.0033 'International Tables Vol C Tables 4.2.6.8 and 6.1.1.4'
S S 0.1246 0.1234 'International Tables Vol C Tables 4.2.6.8 and 6.1.1.4'
Zn Zn 0.2839 1.4301 'International Tables Vol C Tables 4.2.6.8 and 6.1.1.4'
I I -0.4742 1.8119 'International Tables Vol C Tables 4.2.6.8 and 6.1.1.4'

loop_
_geom_angle_atom_site_label_1
_geom_angle_atom_site_label_2
_geom_angle_atom_site_label_3
_geom_angle
N1 C1 N2 109.9(2)
N1 C1 S1 125.43(18)
N2 C1 S1 124.70(18)
C3 C2 N1 109.1(2)
N2 C3 C2 106.4(2)
N3 C6 N4 109.5(2)
N3 C6 S2 125.63(19)
N4 C6 S2 124.8(2)
C8 C7 N3 109.5(3)
C7 C8 N4 107.3(2)
C1 N1 C2 106.53(19)
C1 N1 Zn 126.11(16)
C2 N1 Zn 127.29(16)
C3 N2 C1 108.0(2)
C3 N2 C4 125.6(2)
C1 N2 C4 126.3(3)
C6 N3 C7 106.4(2)
C6 N3 Zn 126.25(16)
C7 N3 Zn 127.32(18)
C6 N4 C8 107.3(2)
C6 N4 C9 126.9(3)
C8 N4 C9 125.8(3)
C1 S1 C5 101.00(14)
C6 S2 C10 101.44(15)
N1 Zn N3 103.14(8)
N1 Zn I1 109.61(6)
N3 Zn I1 112.17(6)
N1 Zn I2 112.90(6)
N3 Zn I2 109.17(6)
I1 Zn I2 109.749(17)

loop_
_geom_bond_atom_site_label_1
_geom_bond_atom_site_label_2
_geom_bond_distance
C1 N1 1.323(3)
C1 N2 1.357(3)
C1 S1 1.738(3)
C2 C3 1.360(4)
C2 N1 1.374(3)
C3 N2 1.356(4)
C4 N2 1.458(3)
C5 S1 1.809(4)
C6 N3 1.331(3)
C6 N4 1.357(3)
C6 S2 1.742(3)
C7 C8 1.335(4)
C7 N3 1.367(3)
C8 N4 1.362(4)
C9 N4 1.455(4)
C10 S2 1.801(4)
N1 Zn 2.0183(18)
N3 Zn 2.028(2)
Zn I1 2.5822(5)
Zn I2 2.5852(7)
